data_1540673
loop_
_publ_author_name
'Ma, Hong-Xin'
'Du, Jing'
'Zhu, Zai-Ming'
'Lu, Ting'
'Su, Fang'
'Zhang, Lan-Cui'

_publ_section_title
;
 Controllable assembly, characterization and catalytic properties of a new
 Strandberg-type organophosphotungstate.
;
_journal_issue 4
_journal_name_full 'Dalton transactions (Cambridge, England : 2003)'
_journal_page_first 1631
_journal_page_last 1637
_journal_paper_doi 10.1039/c5dt04412j
_journal_volume 45
_journal_year 2016
_chemical_formula_moiety 'C32 H26 Cu2 N4 O21 P2 W5,2H2O'
_chemical_formula_sum 'C32 H30 Cu2 N4 O23 P2 W5'
_chemical_formula_weight 1946.87
_space_group_crystal_system orthorhombic
_space_group_IT_number 43
_space_group_name_Hall 'F 2 -2d'
_space_group_name_H-M_alt 'F d d 2'
_symmetry_space_group_name_Hall 'F 2 -2d'
_symmetry_space_group_name_H-M 'F d d 2'
_atom_sites_solution_hydrogens mixed
_audit_creation_method SHELXL-2014/7
_audit_update_record
;
2015-11-27 deposited with the CCDC.
2015-12-08 downloaded from the CCDC.
;
_cell_angle_alpha 90
_cell_angle_beta 90
_cell_angle_gamma 90
_cell_formula_units_Z 8
_cell_length_a 19.0050(11)
_cell_length_b 42.763(2)
_cell_length_c 10.6834(6)
_cell_measurement_reflns_used 5641
_cell_measurement_temperature 296(2)
_cell_measurement_theta_max 26.72
_cell_measurement_theta_min 1.90
_cell_volume 8682.5(8)
_computing_cell_refinement 'SMART (Bruker, 2005)'
_computing_data_collection 'SMART (Bruker, 2005)'
_computing_data_reduction SAINT
_computing_molecular_graphics 'SHELXTL (Sheldrick, 1997a)'
_computing_publication_material SHELXTL
_computing_structure_refinement 'SHELXL-2014/7 (Sheldrick, 2014)'
_computing_structure_solution 'SHELXS-97 (Sheldrick, 1997b)'
_diffrn_ambient_temperature 296(2)
_diffrn_measured_fraction_theta_full 1.000
_diffrn_measured_fraction_theta_max 1.000
_diffrn_measurement_device_type 'CCD area detector'
_diffrn_measurement_method 'phi and omega scans'
_diffrn_radiation_type MoK\a
_diffrn_radiation_wavelength 0.71073
_diffrn_reflns_av_R_equivalents 0.0358
_diffrn_reflns_av_unetI/netI 0.0374
_diffrn_reflns_laue_measured_fraction_full 1.000
_diffrn_reflns_laue_measured_fraction_max 1.000
_diffrn_reflns_limit_h_max 22
_diffrn_reflns_limit_h_min -22
_diffrn_reflns_limit_k_max 50
_diffrn_reflns_limit_k_min -42
_diffrn_reflns_limit_l_max 10
_diffrn_reflns_limit_l_min -12
_diffrn_reflns_number 10739
_diffrn_reflns_point_group_measured_fraction_full 1.000
_diffrn_reflns_point_group_measured_fraction_max 1.000
_diffrn_reflns_theta_full 24.995
_diffrn_reflns_theta_max 24.995
_diffrn_reflns_theta_min 1.905
_diffrn_source 'fine-focus sealed tube'
_exptl_absorpt_coefficient_mu 14.318
_exptl_absorpt_correction_T_max 0.4610
_exptl_absorpt_correction_T_min 0.3622
_exptl_absorpt_correction_type multi-scan
_exptl_absorpt_process_details '(SADABS; Sheldrick, 2003)'
_exptl_crystal_colour blue
_exptl_crystal_density_diffrn 2.979
_exptl_crystal_description block
_exptl_crystal_F_000 7136
_exptl_crystal_size_max 0.089
_exptl_crystal_size_mid 0.071
_exptl_crystal_size_min 0.064
_refine_diff_density_max 2.100
_refine_diff_density_min -1.656
_refine_diff_density_rms 0.203
_refine_ls_abs_structure_details
;
 Refined as an inversion twin.
;
_refine_ls_abs_structure_Flack 0.489(18)
_refine_ls_extinction_coef 0.000014(5)
_refine_ls_extinction_expression Fc^*^=kFc[1+0.001xFc^2^\l^3^/sin(2\q)]^-1/4^
_refine_ls_extinction_method 'SHELXL-2014/7 (Sheldrick 2014'
_refine_ls_goodness_of_fit_ref 1.082
_refine_ls_hydrogen_treatment mixed
_refine_ls_matrix_type full
_refine_ls_number_parameters 316
_refine_ls_number_reflns 3340
_refine_ls_number_restraints 21
_refine_ls_restrained_S_all 1.086
_refine_ls_R_factor_all 0.0240
_refine_ls_R_factor_gt 0.0238
_refine_ls_shift/su_max 0.001
_refine_ls_shift/su_mean 0.000
_refine_ls_structure_factor_coef Fsqd
_refine_ls_weighting_details 'w=1/[\s^2^(Fo^2^)+(0.0340P)^2^+117.5924P] where P=(Fo^2^+2Fc^2^)/3'
_refine_ls_weighting_scheme calc
_refine_ls_wR_factor_gt 0.0624
_refine_ls_wR_factor_ref 0.0625
_reflns_Friedel_coverage 0.889
_reflns_friedel_fraction_full 1.000
_reflns_friedel_fraction_max 1.000
_reflns_number_gt 3305
_reflns_number_total 3340
_reflns_threshold_expression 'I > 2\s(I)'
_cod_data_source_file c5dt04412j2.cif
_cod_data_source_block 1
_cod_depositor_comments
;
The following automatic conversions were performed:

'_exptl_absorpt_correction_type' value 'Multi-scan' changed to
'multi-scan' according to
/usr/data/users/saulius/crontab/automatic-downloads/rss-feeds/RSC/lib/dictionaries/cif_core.dic
dictionary named 'cif_core.dic' version 2.4.2 from 2011-04-26.

Automatic conversion script
Id: cif_fix_values 4268 2015-11-12 08:31:59Z antanas 

 Adding full bibliography for 1540673--1540674.cif.
;
_cod_original_cell_volume 8682.6(9)
_cod_database_code 1540673
_shelx_shelxl_version_number 2014/7
_shelx_space_group_comment
;
The symmetry employed for this shelxl refinement is uniquely defined
by the following loop, which should always be used as a source of
symmetry information in preference to the above space-group names.
They are only intended as comments.
;
_shelx_estimated_absorpt_t_min 0.362
_shelx_estimated_absorpt_t_max 0.461

loop_
_space_group_symop_operation_xyz
'x, y, z'
'-x, -y, z'
'x+1/4, -y+1/4, z+1/4'
'-x+1/4, y+1/4, z+1/4'
'x, y+1/2, z+1/2'
'-x, -y+1/2, z+1/2'
'x+1/4, -y+3/4, z+3/4'
'-x+1/4, y+3/4, z+3/4'
'x+1/2, y, z+1/2'
'-x+1/2, -y, z+1/2'
'x+3/4, -y+1/4, z+3/4'
'-x+3/4, y+1/4, z+3/4'
'x+1/2, y+1/2, z'
'-x+1/2, -y+1/2, z'
'x+3/4, -y+3/4, z+1/4'
'-x+3/4, y+3/4, z+1/4'

loop_
_atom_site_label
_atom_site_type_symbol
_atom_site_fract_x
_atom_site_fract_y
_atom_site_fract_z
_atom_site_U_iso_or_equiv
_atom_site_adp_type
_atom_site_occupancy
_atom_site_site_symmetry_order
_atom_site_calc_flag
_atom_site_refinement_flags_posn
_atom_site_refinement_flags_adp
_atom_site_refinement_flags_occupancy
W1 W 0.2500 0.2500 -0.70074(6) 0.01241(16) Uani 1 2 d S T P
W2 W 0.33539(2) 0.23008(2) -0.21392(4) 0.01250(13) Uani 1 1 d . . .
W3 W 0.36707(2) 0.21141(2) -0.51812(5) 0.01432(14) Uani 1 1 d . . .
Cu1 Cu 0.41465(8) 0.25696(3) 0.07350(15) 0.0181(3) Uani 1 1 d . . .
P1 P 0.19424(15) 0.21475(6) -0.4258(3) 0.0114(6) Uani 1 1 d . . .
O1 O 0.2500 0.2500 -0.1670(11) 0.014(2) Uani 1 2 d S T P
O2 O 0.3926(4) 0.2450(2) -0.0993(9) 0.0175(19) Uani 1 1 d . . .
O3 O 0.2965(4) 0.21260(18) -0.6468(9) 0.0186(19) Uani 1 1 d . . .
O4 O 0.3796(5) 0.1718(2) -0.5248(11) 0.026(2) Uani 1 1 d . . .
O5 O 0.4416(5) 0.2266(2) -0.5900(10) 0.026(2) Uani 1 1 d . . .
O6 O 0.3154(4) 0.1940(2) -0.1564(9) 0.022(2) Uani 1 1 d . . .
O7 O 0.1870(5) 0.2349(2) -0.8035(9) 0.021(2) Uani 1 1 d . . .
O8 O 0.3996(4) 0.2188(2) -0.3451(8) 0.0137(18) Uani 1 1 d . . .
O9 O 0.2752(4) 0.21521(19) -0.3926(9) 0.0145(17) Uani 1 1 d . . .
O10 O 0.3465(4) 0.27574(19) -0.3119(8) 0.0147(18) Uani 1 1 d . U .
O11 O 0.1792(4) 0.2367(2) -0.5362(9) 0.0151(17) Uani 1 1 d . . .
N1 N 0.4005(5) 0.3022(2) 0.0303(12) 0.018(2) Uani 1 1 d . . .
N2 N 0.3361(5) 0.4606(2) -0.1334(11) 0.020(2) Uani 1 1 d . . .
C1 C 0.1714(6) 0.1761(3) -0.4702(14) 0.019(3) Uani 1 1 d . . .
C2 C 0.1895(11) 0.1517(3) -0.3912(18) 0.048(5) Uani 1 1 d . . .
H2A H 0.2150 0.1555 -0.3186 0.057 Uiso 1 1 calc R U .
C3 C 0.1690(12) 0.1214(4) -0.422(2) 0.060(5) Uani 1 1 d . U .
H3A H 0.1787 0.1051 -0.3669 0.072 Uiso 1 1 calc R U .
C4 C 0.1354(11) 0.1155(4) -0.530(2) 0.053(5) Uani 1 1 d . U .
H4A H 0.1232 0.0951 -0.5507 0.064 Uiso 1 1 calc R U .
C5 C 0.1192(13) 0.1393(5) -0.609(2) 0.068(7) Uani 1 1 d . . .
H5A H 0.0961 0.1350 -0.6835 0.082 Uiso 1 1 calc R U .
C6 C 0.1368(10) 0.1698(4) -0.5788(17) 0.047(5) Uani 1 1 d . . .
H6A H 0.1250 0.1860 -0.6330 0.057 Uiso 1 1 calc R U .
C7 C 0.3395(7) 0.3107(3) -0.0240(15) 0.027(3) Uani 1 1 d . . .
H7A H 0.3073 0.2950 -0.0437 0.032 Uiso 1 1 calc R U .
C8 C 0.3222(6) 0.3410(3) -0.0520(13) 0.021(3) Uani 1 1 d . . .
H8A H 0.2786 0.3456 -0.0870 0.025 Uiso 1 1 calc R U .
C9 C 0.3701(7) 0.3650(3) -0.0280(15) 0.022(3) Uani 1 1 d . . .
C10 C 0.4314(7) 0.3567(3) 0.0324(16) 0.027(3) Uani 1 1 d . . .
H10A H 0.4634 0.3721 0.0553 0.032 Uiso 1 1 calc R U .
C11 C 0.4464(6) 0.3255(3) 0.0597(14) 0.023(3) Uani 1 1 d . . .
H11A H 0.4886 0.3205 0.0989 0.028 Uiso 1 1 calc R U .
C12 C 0.2809(7) 0.4425(3) -0.0940(14) 0.028(3) Uani 1 1 d . . .
H12A H 0.2364 0.4515 -0.0902 0.034 Uiso 1 1 calc R U .
C13 C 0.2881(7) 0.4121(3) -0.0601(14) 0.028(3) Uani 1 1 d . . .
H13A H 0.2492 0.4006 -0.0342 0.033 Uiso 1 1 calc R U .
C14 C 0.3552(7) 0.3982(3) -0.0649(13) 0.020(3) Uani 1 1 d . . .
C15 C 0.4110(7) 0.4169(3) -0.1069(13) 0.022(3) Uani 1 1 d . . .
H15A H 0.4561 0.4086 -0.1120 0.027 Uiso 1 1 calc R U .
C16 C 0.3989(7) 0.4470(3) -0.1401(13) 0.021(3) Uani 1 1 d . . .
H16A H 0.4366 0.4588 -0.1691 0.026 Uiso 1 1 calc R U .
O1W O 0.4687(4) 0.2678(2) 0.2240(10) 0.0217(19) Uani 1 1 d D . .
H1WA H 0.462(7) 0.258(3) 0.293(7) 0.026 Uiso 1 1 d D U .
H1WB H 0.510(3) 0.270(3) 0.196(14) 0.026 Uiso 1 1 d D U .

loop_
_atom_site_aniso_label
_atom_site_aniso_U_11
_atom_site_aniso_U_22
_atom_site_aniso_U_33
_atom_site_aniso_U_23
_atom_site_aniso_U_13
_atom_site_aniso_U_12
W1 0.0125(3) 0.0125(3) 0.0122(3) 0.000 0.000 0.0010(2)
W2 0.0139(2) 0.0104(2) 0.0132(2) 0.00125(18) -0.00032(18) 0.00069(17)
W3 0.0148(2) 0.0143(2) 0.0138(3) 0.00143(19) 0.00124(19) 0.00313(18)
Cu1 0.0250(7) 0.0102(7) 0.0190(9) 0.0021(6) -0.0059(6) -0.0012(6)
P1 0.0126(13) 0.0074(13) 0.0143(16) -0.0021(11) 0.0004(11) -0.0026(11)
O1 0.021(6) 0.007(5) 0.015(7) 0.000 0.000 0.006(5)
O2 0.021(4) 0.016(5) 0.016(5) -0.002(4) -0.006(4) -0.002(3)
O3 0.020(4) 0.013(4) 0.024(5) 0.000(4) 0.002(4) 0.008(3)
O4 0.034(5) 0.021(5) 0.023(5) -0.001(4) -0.004(5) 0.010(4)
O5 0.016(4) 0.034(5) 0.029(6) 0.009(4) 0.010(4) 0.005(4)
O6 0.018(4) 0.032(5) 0.017(5) 0.012(4) 0.001(4) 0.003(4)
O7 0.022(4) 0.019(5) 0.021(5) -0.002(4) -0.002(4) -0.006(4)
O8 0.006(3) 0.019(4) 0.016(5) 0.000(4) -0.003(3) 0.004(3)
O9 0.013(4) 0.014(4) 0.017(5) 0.000(3) -0.002(4) -0.002(3)
O10 0.017(3) 0.008(3) 0.019(4) 0.006(3) -0.002(3) -0.006(3)
O11 0.013(4) 0.016(4) 0.016(5) -0.002(4) -0.001(3) 0.001(3)
N1 0.019(5) 0.010(5) 0.025(6) -0.001(5) -0.004(5) -0.003(4)
N2 0.025(6) 0.016(5) 0.019(6) -0.003(5) 0.003(5) -0.006(4)
C1 0.020(6) 0.016(6) 0.022(7) -0.008(5) 0.003(5) -0.001(5)
C2 0.091(13) 0.019(8) 0.034(11) 0.004(7) -0.019(9) 0.000(8)
C3 0.093(11) 0.030(8) 0.056(10) 0.001(8) -0.001(9) -0.010(8)
C4 0.081(10) 0.032(8) 0.046(9) -0.011(8) 0.007(8) -0.020(8)
C5 0.13(2) 0.032(10) 0.046(14) 0.000(9) -0.039(13) -0.035(11)
C6 0.080(13) 0.034(9) 0.028(10) 0.003(7) -0.016(9) -0.013(9)
C7 0.030(7) 0.020(7) 0.030(8) -0.003(6) -0.011(7) -0.003(5)
C8 0.018(6) 0.015(6) 0.029(8) -0.001(6) 0.001(5) 0.000(5)
C9 0.036(7) 0.007(6) 0.024(8) 0.001(6) 0.009(6) -0.002(5)
C10 0.032(7) 0.015(6) 0.034(8) 0.003(6) -0.004(6) -0.012(5)
C11 0.016(6) 0.028(7) 0.026(8) -0.002(6) 0.001(5) -0.001(5)
C12 0.030(7) 0.028(7) 0.026(8) 0.000(6) -0.007(6) 0.001(6)
C13 0.032(7) 0.021(7) 0.030(8) 0.002(6) 0.003(6) -0.006(6)
C14 0.032(7) 0.008(6) 0.020(7) 0.002(5) -0.006(5) -0.005(5)
C15 0.028(7) 0.024(7) 0.015(7) -0.003(6) 0.004(5) -0.010(5)
C16 0.028(6) 0.018(7) 0.018(7) -0.004(6) -0.001(6) -0.003(5)
O1W 0.015(4) 0.033(5) 0.017(5) 0.008(4) -0.001(4) -0.007(4)

loop_
_atom_type_symbol
_atom_type_description
_atom_type_scat_dispersion_real
_atom_type_scat_dispersion_imag
_atom_type_scat_source
C C 0.0033 0.0016 'International Tables Vol C Tables 4.2.6.8 and 6.1.1.4'
H H 0.0000 0.0000 'International Tables Vol C Tables 4.2.6.8 and 6.1.1.4'
N N 0.0061 0.0033 'International Tables Vol C Tables 4.2.6.8 and 6.1.1.4'
O O 0.0106 0.0060 'International Tables Vol C Tables 4.2.6.8 and 6.1.1.4'
P P 0.1023 0.0942 'International Tables Vol C Tables 4.2.6.8 and 6.1.1.4'
Cu Cu 0.3201 1.2651 'International Tables Vol C Tables 4.2.6.8 and 6.1.1.4'
W W -0.8490 6.8722 'International Tables Vol C Tables 4.2.6.8 and 6.1.1.4'

loop_
_geom_angle_atom_site_label_1
_geom_angle_atom_site_label_2
_geom_angle_atom_site_label_3
_geom_angle
_geom_angle_site_symmetry_1
_geom_angle_site_symmetry_3
O7 W1 O7 102.2(6) 14 .
O7 W1 O3 100.4(4) 14 .
O7 W1 O3 101.4(4) . .
O7 W1 O3 101.4(4) 14 14
O7 W1 O3 100.4(4) . 14
O3 W1 O3 145.0(6) . 14
O7 W1 O11 168.0(4) 14 .
O7 W1 O11 89.3(4) . .
O3 W1 O11 80.4(3) . .
O3 W1 O11 72.9(4) 14 .
O7 W1 O11 89.3(4) 14 14
O7 W1 O11 168.0(4) . 14
O3 W1 O11 72.9(4) . 14
O3 W1 O11 80.4(3) 14 14
O11 W1 O11 79.4(4) . 14
O6 W2 O2 102.5(4) . .
O6 W2 O1 96.9(3) . .
O2 W2 O1 100.4(4) . .
O6 W2 O8 100.2(4) . .
O2 W2 O8 101.9(4) . .
O1 W2 O8 148.0(4) . .
O6 W2 O10 170.2(4) . .
O2 W2 O10 87.1(4) . .
O1 W2 O10 79.2(3) . .
O8 W2 O10 79.5(3) . .
O6 W2 O9 86.5(4) . .
O2 W2 O9 168.5(4) . .
O1 W2 O9 85.3(4) . .
O8 W2 O9 69.1(3) . .
O10 W2 O9 84.3(3) . .
O4 W3 O5 103.7(5) . .
O4 W3 O3 95.3(4) . .
O5 W3 O3 104.1(4) . .
O4 W3 O8 98.8(4) . .
O5 W3 O8 95.7(4) . .
O3 W3 O8 152.2(3) . .
O4 W3 O9 102.0(4) . .
O5 W3 O9 152.4(4) . .
O3 W3 O9 83.1(3) . .
O8 W3 O9 70.6(3) . .
O4 W3 O11 164.7(4) . 14
O5 W3 O11 85.3(4) . 14
O3 W3 O11 70.2(3) . 14
O8 W3 O11 92.4(3) . 14
O9 W3 O11 72.0(3) . 14
O2 Cu1 O1W 160.8(4) . .
O2 Cu1 N1 90.3(4) . .
O1W Cu1 N1 91.7(4) . .
O2 Cu1 N2 87.6(4) . 16_545
O1W Cu1 N2 92.8(4) . 16_545
N1 Cu1 N2 171.9(4) . 16_545
O2 Cu1 O7 112.8(3) . 14_556
O1W Cu1 O7 86.4(4) . 14_556
N1 Cu1 O7 82.9(4) . 14_556
N2 Cu1 O7 90.6(4) 16_545 14_556
O10 P1 O11 111.2(5) 14 .
O10 P1 O9 108.5(5) 14 .
O11 P1 O9 110.3(5) . .
O10 P1 C1 110.1(6) 14 .
O11 P1 C1 108.6(6) . .
O9 P1 C1 108.1(5) . .
W2 O1 W2 149.4(7) . 14
W2 O2 Cu1 152.0(5) . .
W1 O3 W3 124.0(4) . .
W1 O7 Cu1 148.8(5) . 14_554
W2 O8 W3 121.6(4) . .
P1 O9 W3 129.3(5) . .
P1 O9 W2 132.1(5) . .
W3 O9 W2 97.5(3) . .
P1 O10 W2 124.8(5) 14 .
P1 O11 W1 129.3(5) . .
P1 O11 W3 125.0(5) . 14
W1 O11 W3 92.7(3) . 14
C7 N1 C11 117.1(11) . .
C7 N1 Cu1 118.2(8) . .
C11 N1 Cu1 124.5(9) . .
C16 N2 C12 117.2(11) . .
C16 N2 Cu1 114.9(8) . 12_554
C12 N2 Cu1 127.9(9) . 12_554
C6 C1 C2 119.3(14) . .
C6 C1 P1 122.1(12) . .
C2 C1 P1 118.7(12) . .
C1 C2 C3 119.3(18) . .
C1 C2 H2A 120.3 . .
C3 C2 H2A 120.3 . .
C4 C3 C2 121(2) . .
C4 C3 H3A 119.7 . .
C2 C3 H3A 119.7 . .
C3 C4 C5 120.1(17) . .
C3 C4 H4A 120.0 . .
C5 C4 H4A 120.0 . .
C4 C5 C6 120.6(18) . .
C4 C5 H5A 119.7 . .
C6 C5 H5A 119.7 . .
C1 C6 C5 120.0(17) . .
C1 C6 H6A 120.0 . .
C5 C6 H6A 120.0 . .
N1 C7 C8 123.7(12) . .
N1 C7 H7A 118.2 . .
C8 C7 H7A 118.2 . .
C7 C8 C9 119.9(12) . .
C7 C8 H8A 120.0 . .
C9 C8 H8A 120.0 . .
C10 C9 C8 116.6(12) . .
C10 C9 C14 121.8(11) . .
C8 C9 C14 121.6(12) . .
C9 C10 C11 121.1(12) . .
C9 C10 H10A 119.4 . .
C11 C10 H10A 119.4 . .
N1 C11 C10 121.4(12) . .
N1 C11 H11A 119.3 . .
C10 C11 H11A 119.3 . .
C13 C12 N2 123.1(13) . .
C13 C12 H12A 118.4 . .
N2 C12 H12A 118.4 . .
C12 C13 C14 119.0(12) . .
C12 C13 H13A 120.5 . .
C14 C13 H13A 120.5 . .
C15 C14 C13 117.3(12) . .
C15 C14 C9 118.6(12) . .
C13 C14 C9 124.1(12) . .
C16 C15 C14 119.7(13) . .
C16 C15 H15A 120.1 . .
C14 C15 H15A 120.1 . .
N2 C16 C15 123.7(12) . .
N2 C16 H16A 118.2 . .
C15 C16 H16A 118.2 . .
Cu1 O1W H1WA 121(10) . .
Cu1 O1W H1WB 103(10) . .
H1WA O1W H1WB 119(10) . .

loop_
_geom_bond_atom_site_label_1
_geom_bond_atom_site_label_2
_geom_bond_distance
_geom_bond_site_symmetry_2
W1 O7 1.747(9) 14
W1 O7 1.747(9) .
W1 O3 1.915(8) .
W1 O3 1.916(8) 14
W1 O11 2.286(9) .
W1 O11 2.286(9) 14
W2 O6 1.705(9) .
W2 O2 1.758(9) .
W2 O1 1.900(3) .
W2 O8 1.920(9) .
W2 O10 2.225(8) .
W2 O9 2.314(9) .
W3 O4 1.712(9) .
W3 O5 1.736(9) .
W3 O3 1.922(10) .
W3 O8 1.975(9) .
W3 O9 2.208(8) .
W3 O11 2.395(8) 14
Cu1 O2 1.961(9) .
Cu1 O1W 1.963(10) .
Cu1 N1 2.008(10) .
Cu1 N2 2.035(10) 16_545
Cu1 O7 2.363(9) 14_556
P1 O10 1.499(9) 14
P1 O11 1.534(10) .
P1 O9 1.579(8) .
P1 C1 1.772(13) .
O1 W2 1.900(3) 14
O7 Cu1 2.363(9) 14_554
O10 P1 1.499(9) 14
O11 W3 2.395(8) 14
N1 C7 1.346(17) .
N1 C11 1.361(16) .
N2 C16 1.330(17) .
N2 C12 1.369(18) .
N2 Cu1 2.035(10) 12_554
C1 C6 1.36(2) .
C1 C2 1.39(2) .
C2 C3 1.39(2) .
C2 H2A 0.9300 .
C3 C4 1.34(3) .
C3 H3A 0.9300 .
C4 C5 1.35(3) .
C4 H4A 0.9300 .
C5 C6 1.39(3) .
C5 H5A 0.9300 .
C6 H6A 0.9300 .
C7 C8 1.371(19) .
C7 H7A 0.9300 .
C8 C9 1.396(18) .
C8 H8A 0.9300 .
C9 C10 1.38(2) .
C9 C14 1.502(18) .
C10 C11 1.394(19) .
C10 H10A 0.9300 .
C11 H11A 0.9300 .
C12 C13 1.357(19) .
C12 H12A 0.9300 .
C13 C14 1.41(2) .
C13 H13A 0.9300 .
C14 C15 1.400(18) .
C15 C16 1.356(19) .
C15 H15A 0.9300 .
C16 H16A 0.9300 .
O1W H1WA 0.849(14) .
O1W H1WB 0.849(14) .

loop_
_geom_hbond_atom_site_label_D
_geom_hbond_atom_site_label_H
_geom_hbond_atom_site_label_A
_geom_hbond_distance_DH
_geom_hbond_distance_HA
_geom_hbond_distance_DA
_geom_hbond_angle_DHA
_geom_hbond_site_symmetry_A
O1W H1WA O5 0.849(14) 1.89(5) 2.707(13) 161(15) 1_556
O1W H1WB O8 0.849(14) 1.83(3) 2.671(12) 170(15) 6_655

loop_
_geom_torsion_atom_site_label_1
_geom_torsion_atom_site_label_2
_geom_torsion_atom_site_label_3
_geom_torsion_atom_site_label_4
_geom_torsion
_geom_torsion_site_symmetry_1
_geom_torsion_site_symmetry_4
O6 W2 O2 Cu1 -57.3(12) . .
O1 W2 O2 Cu1 42.3(12) . .
O8 W2 O2 Cu1 -160.7(11) . .
O10 W2 O2 Cu1 120.7(11) . .
O9 W2 O2 Cu1 161.7(12) . .
O7 W1 O7 Cu1 -87.3(10) 14 14_554
O3 W1 O7 Cu1 169.3(9) . 14_554
O3 W1 O7 Cu1 16.8(10) 14 14_554
O11 W1 O7 Cu1 89.2(10) . 14_554
O11 W1 O7 Cu1 109.4(18) 14 14_554
O10 P1 O9 W3 -169.2(5) 14 .
O11 P1 O9 W3 -47.1(7) . .
C1 P1 O9 W3 71.4(8) . .
O10 P1 O9 W2 -4.1(8) 14 .
O11 P1 O9 W2 117.9(7) . .
C1 P1 O9 W2 -123.6(7) . .
O10 P1 O11 W1 151.2(5) 14 .
O9 P1 O11 W1 30.7(7) . .
C1 P1 O11 W1 -87.5(7) . .
O10 P1 O11 W3 20.8(7) 14 14
O9 P1 O11 W3 -99.7(6) . 14
C1 P1 O11 W3 142.1(6) . 14
O10 P1 C1 C6 113.2(14) 14 .
O11 P1 C1 C6 -8.8(15) . .
O9 P1 C1 C6 -128.4(13) . .
O10 P1 C1 C2 -66.7(14) 14 .
O11 P1 C1 C2 171.3(13) . .
O9 P1 C1 C2 51.7(14) . .
C6 C1 C2 C3 -3(3) . .
P1 C1 C2 C3 176.9(15) . .
C1 C2 C3 C4 4(3) . .
C2 C3 C4 C5 -2(3) . .
C3 C4 C5 C6 0(4) . .
C2 C1 C6 C5 1(3) . .
P1 C1 C6 C5 -179.1(18) . .
C4 C5 C6 C1 1(4) . .
C11 N1 C7 C8 1(2) . .
Cu1 N1 C7 C8 176.5(12) . .
N1 C7 C8 C9 2(2) . .
C7 C8 C9 C10 -5(2) . .
C7 C8 C9 C14 175.9(14) . .
C8 C9 C10 C11 4(2) . .
C14 C9 C10 C11 -176.3(14) . .
C7 N1 C11 C10 -1(2) . .
Cu1 N1 C11 C10 -176.6(11) . .
C9 C10 C11 N1 -1(2) . .
C16 N2 C12 C13 1(2) . .
Cu1 N2 C12 C13 -175.8(11) 12_554 .
N2 C12 C13 C14 0(2) . .
C12 C13 C14 C15 -1(2) . .
C12 C13 C14 C9 178.9(14) . .
C10 C9 C14 C15 37(2) . .
C8 C9 C14 C15 -143.7(14) . .
C10 C9 C14 C13 -143.0(15) . .
C8 C9 C14 C13 36(2) . .
C13 C14 C15 C16 0(2) . .
C9 C14 C15 C16 -179.6(13) . .
C12 N2 C16 C15 -2(2) . .
Cu1 N2 C16 C15 175.4(11) 12_554 .
C14 C15 C16 N2 1(2) . .
